data_7704794
loop_
_publ_author_name
'Li, Ge'
'Zhao, Xiaoxi'
'Han, Qingxin'
'Wang, Li'
'Liu, Weisheng'

_publ_section_title
;
 Radii-dependent self-assembly of chiral lanthanide complexes: synthesis,
 chirality, and single-molecule magnet behavior.
;
_journal_issue 29
_journal_name_full 'Dalton transactions (Cambridge, England : 2003)'
_journal_page_first 10120
_journal_page_last 10126
_journal_paper_doi 10.1039/d0dt01711f
_journal_volume 49
_journal_year 2020
_chemical_absolute_configuration ad
_chemical_formula_moiety 'C96 H86 Dy5 N14 O32, 2(C6 H16 N), H2 O, 2(C2 H3 N), N O3'
_chemical_formula_sum 'C112 H126 Dy5 N19 O36'
_chemical_formula_weight 3126.81
_space_group_crystal_system tetragonal
_space_group_IT_number 94
_space_group_name_Hall 'P 4n 2n'
_space_group_name_H-M_alt 'P 42 21 2'
_atom_sites_solution_hydrogens mixed
_audit_creation_date 2020-06-24
_audit_creation_method
;
Olex2 1.3
(compiled 2020.02.04 svn.rd84adfe8 for OlexSys, GUI svn.r6032)
;
_audit_update_record
;
2020-06-25 deposited with the CCDC.	2020-07-02 downloaded from the CCDC.
;
_cell_angle_alpha 90
_cell_angle_beta 90
_cell_angle_gamma 90
_cell_formula_units_Z 4
_cell_length_a 28.2054(4)
_cell_length_b 28.2054(4)
_cell_length_c 18.1449(3)
_cell_measurement_reflns_used 14866
_cell_measurement_temperature 120
_cell_measurement_theta_max 70.1710
_cell_measurement_theta_min 3.3170
_cell_volume 14435.1(4)
_computing_cell_refinement 'CrysAlisPro 1.171.39.33c (Rigaku OD, 2017)'
_computing_data_collection 'CrysAlisPro 1.171.39.33c (Rigaku OD, 2017)'
_computing_data_reduction 'CrysAlisPro 1.171.39.33c (Rigaku OD, 2017)'
_computing_molecular_graphics 'Olex2 1.3 (Dolomanov et al., 2009)'
_computing_publication_material 'Olex2 1.3 (Dolomanov et al., 2009)'
_computing_structure_refinement 'SHELXL 2018/3 (Sheldrick, 2015)'
_computing_structure_solution 'SHELXT 2014/5 (Sheldrick, 2014)'
_diffrn_ambient_environment N~2~
_diffrn_ambient_temperature 120
_diffrn_detector 'CCD plate'
_diffrn_measured_fraction_theta_full 0.999
_diffrn_measured_fraction_theta_max 0.984
_diffrn_measurement_details
;
List of Runs (angles in degrees, time in seconds):

  # Type    Start    End  Width  t~exp~   \w     \q     \k     \f   Frames
#--------------------------------------------------------------------------
  1  \w    -50.00 -23.00   0.50    6.00    --    0.00 -57.00 -90.00   54
  2  \w    -87.00   3.00   0.50    6.00    --    0.00 -57.00-150.00  180
  3  \w    127.00 170.00   0.50   33.00    --   95.80  61.00-180.00   86
  4  \w     68.00  94.00   0.50   33.00    --   95.80  61.00-180.00   52
  5  \w     67.00 184.00   0.50   33.00    --   95.80  45.00 -30.00  234
  6  \w     51.00 125.00   0.50   33.00    --   95.80 -61.00 120.00  148
  7  \w     85.00 160.00   0.50   33.00    --   95.80  45.00   0.00  150
;
_diffrn_measurement_device 'four-circle diffractometer'
_diffrn_measurement_device_type 'XtaLAB AFC12 (RINC): Kappa single'
_diffrn_measurement_method '\w scans'
_diffrn_orient_matrix_type 'CrysAlisPro convention (1999,Acta A55,543-557)'
_diffrn_orient_matrix_UB_11 -0.0463139000
_diffrn_orient_matrix_UB_12 -0.0224386000
_diffrn_orient_matrix_UB_13 0.0284621000
_diffrn_orient_matrix_UB_21 -0.0184987000
_diffrn_orient_matrix_UB_22 0.0494945000
_diffrn_orient_matrix_UB_23 0.0214086000
_diffrn_orient_matrix_UB_31 -0.0222955000
_diffrn_orient_matrix_UB_32 0.0053980000
_diffrn_orient_matrix_UB_33 -0.0770640000
_diffrn_radiation_monochromator mirror
_diffrn_radiation_probe x-ray
_diffrn_radiation_type 'Cu K\a'
_diffrn_radiation_wavelength 1.54184
_diffrn_reflns_av_R_equivalents 0.0538
_diffrn_reflns_av_unetI/netI 0.0563
_diffrn_reflns_Laue_measured_fraction_full 0.999
_diffrn_reflns_Laue_measured_fraction_max 0.984
_diffrn_reflns_limit_h_max 33
_diffrn_reflns_limit_h_min -34
_diffrn_reflns_limit_k_max 32
_diffrn_reflns_limit_k_min -30
_diffrn_reflns_limit_l_max 19
_diffrn_reflns_limit_l_min -21
_diffrn_reflns_number 49240
_diffrn_reflns_point_group_measured_fraction_full 0.988
_diffrn_reflns_point_group_measured_fraction_max 0.960
_diffrn_reflns_theta_full 67.684
_diffrn_reflns_theta_max 74.397
_diffrn_reflns_theta_min 2.896
_diffrn_source 'Rotating-anode X-ray tube (dual wavelength)'
_diffrn_source_type 'Rigaku (Cu) X-ray DW Source'
_exptl_absorpt_coefficient_mu 14.212
_exptl_absorpt_correction_T_max 1.00000
_exptl_absorpt_correction_T_min 0.53966
_exptl_absorpt_correction_type multi-scan
_exptl_absorpt_process_details
'CrysAlisPro 1.171.39.33c (Rigaku Oxford Diffraction, 2017) Empirical absorption correction using spherical harmonics, implemented in SCALE3 ABSPACK scaling algorithm.'
_exptl_crystal_colour colourless
_exptl_crystal_colour_primary colourless
_exptl_crystal_density_diffrn 1.439
_exptl_crystal_description block
_exptl_crystal_F_000 6196
_exptl_crystal_size_max 0.13
_exptl_crystal_size_mid 0.11
_exptl_crystal_size_min 0.09
_refine_diff_density_max 1.377
_refine_diff_density_min -0.460
_refine_diff_density_rms 0.097
_refine_ls_abs_structure_details
;
 Flack x determined using 3060 quotients [(I+)-(I-)]/[(I+)+(I-)]
 (Parsons, Flack and Wagner, Acta Cryst. B69 (2013) 249-259).
;
_refine_ls_abs_structure_Flack -0.003(3)
_refine_ls_extinction_method none
_refine_ls_goodness_of_fit_ref 0.969
_refine_ls_hydrogen_treatment mixed
_refine_ls_matrix_type full
_refine_ls_number_parameters 811
_refine_ls_number_reflns 14157
_refine_ls_number_restraints 201
_refine_ls_restrained_S_all 0.969
_refine_ls_R_factor_all 0.0888
_refine_ls_R_factor_gt 0.0587
_refine_ls_shift/su_max 0.001
_refine_ls_shift/su_mean 0.000
_refine_ls_structure_factor_coef Fsqd
_refine_ls_weighting_details 'w=1/[\s^2^(Fo^2^)+(0.1024P)^2^] where P=(Fo^2^+2Fc^2^)/3'
_refine_ls_weighting_scheme calc
_refine_ls_wR_factor_gt 0.1466
_refine_ls_wR_factor_ref 0.1661
_reflns_Friedel_coverage 0.768
_reflns_Friedel_fraction_full 0.973
_reflns_Friedel_fraction_max 0.930
_reflns_number_gt 9369
_reflns_number_total 14157
_reflns_threshold_expression 'I > 2\s(I)'
_cod_data_source_file d0dt01711f2.cif
_cod_data_source_block 2b_sq
_cod_depositor_comments 'Adding full bibliography for 7704793--7704796.cif.'
_cod_original_cell_volume 14435.1(5)
_cod_database_code 7704794
_shelx_shelxl_version_number 2018/3
_shelx_space_group_comment
;
The symmetry employed for this shelxl refinement is uniquely defined
by the following loop, which should always be used as a source of
symmetry information in preference to the above space-group names.
They are only intended as comments.
;
_reflns_odcompleteness_completeness 99.93
_reflns_odcompleteness_iscentric 1
_reflns_odcompleteness_theta 66.97
_olex2_refinement_description
;
1. Fixed Uiso
 At 1.2 times of:
  All C(H) groups, All C(H,H) groups, All N(H) groups
 At 1.5 times of:
  All C(H,H,H) groups, All O(H) groups, All O(H,H) groups
2. Restrained distances
 O18-N10 = N10-O19
 1.2 with sigma of 0.02
 N10-O20
 1.2 with sigma of 0.02
 O18-O19
 2.2 with sigma of 0.02
 O20-O19
 2.2 with sigma of 0.02
 O18-O20
 2.2 with sigma of 0.02
 C1-C7 = C7-C1A
 1.4 with sigma of 0.02
 H50C-H19_$1
 2.2 with sigma of 0.02
 O1-H1
 0.85 with sigma of 0.01
 C23-H1
 1.887167 with sigma of 0.02
 Dy2-H1
 3.070849 with sigma of 0.02
3. Uiso/Uaniso restraints and constraints
Uanis(C2) \\sim Ueq, Uanis(C3) \\sim Ueq, Uanis(C4) \\sim Ueq, Uanis(C4A) \\sim
Ueq, Uanis(C5A) \\sim Ueq, Uanis(C5) \\sim Ueq, Uanis(C6A) \\sim Ueq, Uanis(C6)
\\sim Ueq, Uanis(C3A) \\sim Ueq, Uanis(C1) \\sim Ueq, Uanis(C2A) \\sim Ueq,
Uanis(C1A) \\sim Ueq: with sigma of 0.01 and sigma for terminal atoms of 0.02
4. Rigid body (RIGU) restrains
 C5, C4, C3, C2, C1, C6, C7, O5
 with sigma for 1-2 distances of 0.004 and sigma for 1-3 distances of 0.004
 N10, O19, O18, O20
 with sigma for 1-2 distances of 0.004 and sigma for 1-3 distances of 0.004
 C7, C1, C2, C3, C4, C5A, C4A, C5, C6, C3A, C6A, C2A, C1A
 with sigma for 1-2 distances of 0.004 and sigma for 1-3 distances of 0.004
 C50, C49
 with sigma for 1-2 distances of 0.004 and sigma for 1-3 distances of 0.004
5. Others
 Sof(H7B)=Sof(C1A)=Sof(C3A)=Sof(H3A)=Sof(C4A)=Sof(H4A)=Sof(C5A)=Sof(H5AA)=
 Sof(C2A)=Sof(H2A)=Sof(C6A)=Sof(H6A)=1-FVAR(1)
 Sof(H7A)=Sof(C1)=Sof(C2)=Sof(H2)=Sof(C3)=Sof(H3)=Sof(C4)=Sof(H4)=Sof(C5)=
 Sof(H5A)=Sof(C6)=Sof(H6)=FVAR(1)
 Fixed Sof: O19(0.5) O18(0.5) N10(0.5) O20(0.5)
6.a Riding coordinates:
 O13(H13A,H13B), O5(H5), O14(H14)
6.b Ternary CH refined with riding coordinates:
 N7(H7), C39(H39), C23(H23), C7(H7A), C7(H7B)
6.c Secondary CH2 refined with riding coordinates:
 C53(H53A,H53B), C49(H49A,H49B), C51(H51A,H51B)
6.d Aromatic/amide H refined with riding coordinates:
 C11(H11), C38(H38), C37(H37), C36(H36), C35(H35), C34(H34), C9(H9), C13(H13),
 C45(H45), C12(H12), C41(H41), C25(H25), C31(H31), C44(H44), C29(H29), C43(H43),
  C30(H30), C19(H19), C20(H20), C21(H21), C22(H22), C18(H18), C2(H2), C3(H3),
 C4(H4), C5(H5A), C6(H6), C3A(H3A), C4A(H4A), C5A(H5AA), C2A(H2A), C6A(H6A)
6.e Fitted hexagon refined as free rotating group:
 C33(C38,C37,C36,C35,C34), C19(C20,C21,C22,C17,C18), C1(C2,C3,C4,C5,C6),
 C1A(C3A,C4A,C5A,C2A,C6A)
6.f Idealised Me refined as rotating group:
 C48(H48A,H48B,H48C), C16(H16A,H16B,H16C), C32(H32A,H32B,H32C), C50(H50A,H50B,
 H50C), C52(H52A,H52B,H52C), C54(H54A,H54B,H54C), C56(H56A,H56B,H56C)
;
_platon_squeeze_void_probe_radius 1.20
_olex2_submission_special_instructions 'No special instructions were received'
_oxdiff_exptl_absorpt_empirical_details
;
Empirical correction (ABSPACK) includes:
- Absorption correction using spherical harmonics
- Frame scaling
;
_oxdiff_exptl_absorpt_empirical_full_max 2.066
_oxdiff_exptl_absorpt_empirical_full_min 0.430

loop_
_space_group_symop_operation_xyz
'x, y, z'
'-x, -y, z'
'-y+1/2, x+1/2, z+1/2'
'y+1/2, -x+1/2, z+1/2'
'-x+1/2, y+1/2, -z+1/2'
'x+1/2, -y+1/2, -z+1/2'
'y, x, -z'
'-y, -x, -z'

loop_
_atom_site_label
_atom_site_type_symbol
_atom_site_fract_x
_atom_site_fract_y
_atom_site_fract_z
_atom_site_U_iso_or_equiv
_atom_site_adp_type
_atom_site_occupancy
_atom_site_site_symmetry_order
_atom_site_calc_flag
_atom_site_refinement_flags_posn
_atom_site_refinement_flags_adp
_atom_site_refinement_flags_occupancy
_atom_site_disorder_assembly
_atom_site_disorder_group
Dy1 Dy 0.62239(3) 0.64961(3) 0.77788(4) 0.0708(2) Uani 1 1 d . . . . .
Dy2 Dy 0.74287(3) 0.67422(3) 0.69769(4) 0.0726(2) Uani 1 1 d D . . . .
Dy3 Dy 0.70753(3) 0.70753(3) 0.500000 0.0765(3) Uani 1 2 d S T P . .
O11 O 0.7730(3) 0.6648(3) 0.8088(4) 0.081(2) Uani 1 1 d . . . . .
O7 O 0.6901(3) 0.6097(3) 0.7263(4) 0.0674(19) Uani 1 1 d . . . . .
O10 O 0.7703(3) 0.6835(3) 0.5775(4) 0.074(2) Uani 1 1 d . . . . .
O16 O 0.6772(3) 0.6836(3) 0.3880(4) 0.074(2) Uani 1 1 d . . . . .
O2 O 0.6801(3) 0.7082(3) 0.7624(4) 0.072(2) Uani 1 1 d . . . . .
O9 O 0.7788(3) 0.7193(4) 0.4469(4) 0.088(3) Uani 1 1 d . . . . .
O12 O 0.7679(4) 0.6533(4) 0.9505(4) 0.088(3) Uani 1 1 d . . . . .
O13 O 0.6794(3) 0.6341(3) 0.8730(4) 0.080(2) Uani 1 1 d . . . . .
H13A H 0.705222 0.650158 0.865197 0.121 Uiso 1 1 d R U . . .
H13B H 0.673142 0.629938 0.919427 0.121 Uiso 1 1 d R U . . .
O6 O 0.5418(3) 0.6294(4) 0.7463(5) 0.078(2) Uani 1 1 d . . . . .
O15 O 0.7007(3) 0.6247(3) 0.4572(4) 0.081(2) Uani 1 1 d . . . . .
O3 O 0.5797(3) 0.6539(3) 0.8827(4) 0.076(2) Uani 1 1 d . . . . .
O8 O 0.7771(3) 0.5945(3) 0.6792(4) 0.077(2) Uani 1 1 d . . . . .
O1 O 0.7369(3) 0.7595(3) 0.6822(4) 0.081(2) Uani 1 1 d D . . . .
H1 H 0.743(4) 0.7767(14) 0.644(3) 0.122 Uiso 1 1 d D U . . .
O17 O 0.6709(3) 0.6096(3) 0.3444(4) 0.075(2) Uani 1 1 d . . . . .
O4 O 0.5220(5) 0.6089(5) 0.9713(6) 0.130(5) Uani 1 1 d . . . . .
O5 O 0.4654(5) 0.5440(5) 0.8266(9) 0.142(5) Uani 1 1 d . . . . .
H5 H 0.453399 0.517993 0.812280 0.212 Uiso 1 1 d R U . . .
N6 N 0.8278(4) 0.6950(5) 0.6853(5) 0.088(3) Uani 1 1 d . . . . .
N5 N 0.8453(4) 0.7086(5) 0.6141(5) 0.090(3) Uani 1 1 d . . . . .
N3 N 0.6251(4) 0.7681(4) 0.7663(6) 0.082(3) Uani 1 1 d . . . . .
N2 N 0.6044(4) 0.5632(4) 0.7737(6) 0.076(3) Uani 1 1 d . . . . .
N7 N 0.5320(5) 0.6918(6) 0.5344(7) 0.110(5) Uani 1 1 d . . . . .
H7 H 0.566507 0.695541 0.545266 0.132 Uiso 1 1 calc R U . . .
N1 N 0.5557(4) 0.5528(5) 0.7819(7) 0.096(3) Uani 1 1 d . . . . .
N4 N 0.5958(4) 0.7323(4) 0.7953(6) 0.074(3) Uani 1 1 d . . . . .
N8 N 0.6828(5) 0.6381(5) 0.3942(6) 0.095(4) Uani 1 1 d . . . . .
C15 C 0.7073(4) 0.5668(5) 0.7356(6) 0.071(3) Uani 1 1 d . . . . .
C10 C 0.6817(5) 0.5259(5) 0.7649(7) 0.079(3) Uani 1 1 d . . . . .
C39 C 0.8225(5) 0.7140(6) 0.4824(7) 0.082(4) Uani 1 1 d . . . . .
H39 H 0.839559 0.745068 0.481159 0.098 Uiso 1 1 calc R U . . .
C14 C 0.7540(5) 0.5571(5) 0.7157(6) 0.076(3) Uani 1 1 d . . . . .
C11 C 0.7046(6) 0.4835(5) 0.7756(8) 0.087(4) Uani 1 1 d . . . . .
H11 H 0.687304 0.457322 0.794649 0.104 Uiso 1 1 calc R U . . .
C33 C 0.8536(4) 0.6770(4) 0.4476(5) 0.087(4) Uani 1 1 d G . . . .
C38 C 0.8989(4) 0.6889(4) 0.4238(7) 0.118(6) Uani 1 1 d G . . . .
H38 H 0.910638 0.720125 0.431259 0.142 Uiso 1 1 calc R U . . .
C37 C 0.9270(3) 0.6552(6) 0.3891(8) 0.131(7) Uani 1 1 d G . . . .
H37 H 0.957991 0.663293 0.372877 0.157 Uiso 1 1 calc R U . . .
C36 C 0.9098(5) 0.6095(5) 0.3783(8) 0.147(8) Uani 1 1 d G . . . .
H36 H 0.929073 0.586431 0.354564 0.176 Uiso 1 1 calc R U . . .
C35 C 0.8645(6) 0.5976(4) 0.4021(8) 0.131(7) Uani 1 1 d G . . . .
H35 H 0.852803 0.566400 0.394634 0.157 Uiso 1 1 calc R U . . .
C34 C 0.8364(4) 0.6314(5) 0.4367(7) 0.116(6) Uani 1 1 d G . . . .
H34 H 0.805450 0.623233 0.453016 0.140 Uiso 1 1 calc R U . . .
C24 C 0.6660(5) 0.7512(5) 0.7528(6) 0.071(3) Uani 1 1 d . . . . .
C9 C 0.6323(5) 0.5273(5) 0.7756(8) 0.080(3) Uani 1 1 d . . . . .
H9 H 0.617670 0.497689 0.785676 0.096 Uiso 1 1 calc R U . . .
C47 C 0.8122(5) 0.6714(5) 0.8437(7) 0.076(3) Uani 1 1 d . . . . .
C13 C 0.7766(5) 0.5150(5) 0.7283(7) 0.084(4) Uani 1 1 d . . . . .
H13 H 0.809098 0.511375 0.715708 0.101 Uiso 1 1 calc R U . . .
C27 C 0.5390(5) 0.6741(6) 0.8958(6) 0.079(4) Uani 1 1 d . . . . .
C45 C 0.8512(6) 0.6713(6) 0.9637(8) 0.104(5) Uani 1 1 d . . . . .
H45 H 0.849990 0.667760 1.015755 0.124 Uiso 1 1 calc R U . . .
C46 C 0.8117(5) 0.6647(5) 0.9236(7) 0.084(4) Uani 1 1 d . . . . .
C42 C 0.8552(5) 0.6854(6) 0.8124(7) 0.090(4) Uani 1 1 d . . . . .
C28 C 0.5060(6) 0.6500(7) 0.9438(8) 0.098(5) Uani 1 1 d . . . . .
C40 C 0.8120(5) 0.7013(5) 0.5635(6) 0.081(4) Uani 1 1 d . . . . .
C26 C 0.5242(5) 0.7187(6) 0.8677(8) 0.083(4) Uani 1 1 d . . . . .
C12 C 0.7523(7) 0.4780(6) 0.7591(7) 0.099(5) Uani 1 1 d . . . . .
H12 H 0.767878 0.448880 0.769149 0.118 Uiso 1 1 calc R U . . .
C8 C 0.5276(5) 0.5905(7) 0.7684(10) 0.101(5) Uani 1 1 d . . . . .
C48 C 0.7620(6) 0.6545(7) 1.0296(6) 0.099(5) Uani 1 1 d . . . . .
H48A H 0.728478 0.649549 1.041866 0.148 Uiso 1 1 calc R U . . .
H48B H 0.772256 0.685386 1.048541 0.148 Uiso 1 1 calc R U . . .
H48C H 0.781100 0.629388 1.052137 0.148 Uiso 1 1 calc R U . . .
C41 C 0.8596(6) 0.6962(7) 0.7334(7) 0.104(5) Uani 1 1 d . . . . .
H41 H 0.890251 0.705137 0.716892 0.125 Uiso 1 1 calc R U . . .
C25 C 0.5578(6) 0.7467(6) 0.8248(8) 0.092(4) Uani 1 1 d . . . . .
H25 H 0.550328 0.779309 0.818449 0.111 Uiso 1 1 calc R U . . .
C31 C 0.4802(6) 0.7365(7) 0.8843(9) 0.101(5) Uani 1 1 d . . . . .
H31 H 0.471307 0.766602 0.865380 0.121 Uiso 1 1 calc R U . . .
C44 C 0.8937(7) 0.6831(8) 0.9301(8) 0.122(6) Uani 1 1 d . . . . .
H44 H 0.921754 0.686013 0.958837 0.147 Uiso 1 1 calc R U . . .
C16 C 0.8209(5) 0.5850(6) 0.6442(8) 0.091(4) Uani 1 1 d . . . . .
H16A H 0.828846 0.611247 0.610938 0.136 Uiso 1 1 calc R U . . .
H16B H 0.818464 0.555557 0.615893 0.136 Uiso 1 1 calc R U . . .
H16C H 0.845837 0.581774 0.681524 0.136 Uiso 1 1 calc R U . . .
C29 C 0.4623(5) 0.6697(8) 0.9590(8) 0.101(5) Uani 1 1 d . . . . .
H29 H 0.441380 0.653825 0.991782 0.121 Uiso 1 1 calc R U . . .
C43 C 0.8954(6) 0.6905(7) 0.8572(8) 0.115(6) Uani 1 1 d . . . . .
H43 H 0.924581 0.699479 0.835232 0.138 Uiso 1 1 calc R U . . .
C30 C 0.4487(6) 0.7118(8) 0.9276(9) 0.102(5) Uani 1 1 d . . . . .
H30 H 0.417627 0.723794 0.935628 0.123 Uiso 1 1 calc R U . . .
C23 C 0.7033(5) 0.7851(5) 0.7262(6) 0.079(3) Uani 1 1 d D . . . .
H23 H 0.687934 0.809879 0.694917 0.095 Uiso 1 1 calc R U . . .
C19 C 0.7361(5) 0.8765(3) 0.8705(7) 0.166(10) Uani 1 1 d G . . . .
H19 H 0.728522 0.908330 0.882809 0.199 Uiso 1 1 calc R U . . .
C20 C 0.7674(5) 0.8509(5) 0.9144(5) 0.122(6) Uani 1 1 d G . . . .
H20 H 0.781192 0.865232 0.956565 0.146 Uiso 1 1 calc R U . . .
C21 C 0.7784(4) 0.8043(4) 0.8964(5) 0.111(6) Uani 1 1 d G . . . .
H21 H 0.799825 0.786759 0.926359 0.133 Uiso 1 1 calc R U . . .
C22 C 0.7582(4) 0.7832(3) 0.8347(5) 0.098(4) Uani 1 1 d G . . . .
H22 H 0.765790 0.751384 0.822397 0.117 Uiso 1 1 calc R U . . .
C17 C 0.7269(4) 0.8088(4) 0.7908(4) 0.093(4) Uani 1 1 d G . . . .
C18 C 0.7159(4) 0.8555(4) 0.8088(6) 0.124(6) Uani 1 1 d G . . . .
H18 H 0.694486 0.872953 0.778845 0.149 Uiso 1 1 calc R U . . .
C32 C 0.5005(8) 0.5900(9) 1.0349(11) 0.152(8) Uani 1 1 d . . . . .
H32A H 0.468984 0.577778 1.022389 0.228 Uiso 1 1 calc R U . . .
H32B H 0.497443 0.614948 1.072222 0.228 Uiso 1 1 calc R U . . .
H32C H 0.520089 0.564207 1.054374 0.228 Uiso 1 1 calc R U . . .
C53 C 0.5078(6) 0.7018(9) 0.6021(9) 0.124(7) Uani 1 1 d . . . . .
H53A H 0.516902 0.678043 0.639612 0.149 Uiso 1 1 calc R U . . .
H53B H 0.473153 0.699517 0.594225 0.149 Uiso 1 1 calc R U . . .
C49 C 0.5218(7) 0.7245(8) 0.4709(12) 0.140(8) Uani 1 1 d . . . . .
H49A H 0.524631 0.757748 0.487659 0.168 Uiso 1 1 calc R U . . .
H49B H 0.545568 0.719206 0.431633 0.168 Uiso 1 1 calc R U . . .
C50 C 0.4743(8) 0.7168(13) 0.4408(13) 0.213(16) Uani 1 1 d . . . . .
H50A H 0.465909 0.683217 0.445502 0.320 Uiso 1 1 calc R U . . .
H50B H 0.473891 0.725890 0.388716 0.320 Uiso 1 1 calc R U . . .
H50C H 0.451410 0.736106 0.468122 0.320 Uiso 1 1 calc DR U . . .
C51 C 0.5253(7) 0.6411(9) 0.5138(12) 0.139(8) Uani 1 1 d . . . . .
H51A H 0.490957 0.634575 0.508651 0.166 Uiso 1 1 calc R U . . .
H51B H 0.537538 0.620832 0.554117 0.166 Uiso 1 1 calc R U . . .
C52 C 0.5504(8) 0.6273(9) 0.4415(12) 0.157(9) Uani 1 1 d . . . . .
H52A H 0.533236 0.640942 0.399638 0.235 Uiso 1 1 calc R U . . .
H52B H 0.551106 0.592697 0.436828 0.235 Uiso 1 1 calc R U . . .
H52C H 0.582956 0.639532 0.442074 0.235 Uiso 1 1 calc R U . . .
C7 C 0.4745(5) 0.5840(7) 0.7809(11) 0.119(5) Uani 1 1 d D . . . .
H7A H 0.467229 0.610857 0.815123 0.143 Uiso 0.697(19) 1 calc R U P A 1
H7B H 0.472110 0.607915 0.821477 0.143 Uiso 0.303(19) 1 calc R U P A 2
C54 C 0.5203(9) 0.7518(11) 0.6302(13) 0.170(10) Uani 1 1 d . . . . .
H54A H 0.554122 0.753216 0.642292 0.255 Uiso 1 1 calc R U . . .
H54B H 0.501554 0.758897 0.674287 0.255 Uiso 1 1 calc R U . . .
H54C H 0.513146 0.775196 0.591751 0.255 Uiso 1 1 calc R U . . .
C1 C 0.4484(9) 0.5960(11) 0.7201(12) 0.150(9) Uani 0.697(19) 1 d DG U P A 1
C2 C 0.4496(9) 0.5632(8) 0.6629(16) 0.165(10) Uani 0.697(19) 1 d G U P A 1
H2 H 0.468765 0.535577 0.667098 0.198 Uiso 0.697(19) 1 calc R U P A 1
C3 C 0.4228(10) 0.5707(10) 0.5997(13) 0.173(11) Uani 0.697(19) 1 d G U P A 1
H3 H 0.423649 0.548292 0.560694 0.207 Uiso 0.697(19) 1 calc R U P A 1
C4 C 0.3948(10) 0.6111(12) 0.5937(13) 0.197(12) Uani 0.697(19) 1 d G U P A 1
H4 H 0.376507 0.616242 0.550462 0.237 Uiso 0.697(19) 1 calc R U P A 1
C5 C 0.3936(10) 0.6439(10) 0.6508(18) 0.199(12) Uani 0.697(19) 1 d G U P A 1
H5A H 0.374481 0.671476 0.646636 0.239 Uiso 0.697(19) 1 calc R U P A 1
C6 C 0.4204(11) 0.6363(10) 0.7140(14) 0.185(11) Uani 0.697(19) 1 d G U P A 1
H6 H 0.419597 0.658761 0.753042 0.222 Uiso 0.697(19) 1 calc R U P A 1
O14 O 0.6318(3) 0.6318(3) 1.000000 0.083(3) Uani 1 2 d S T P . .
H14 H 0.603684 0.629260 0.982540 0.125 Uiso 1 1 d R U . . .
N9 N 0.8389(9) 0.5420(7) 1.0083(13) 0.166(8) Uani 1 1 d . . . . .
C56 C 0.7568(7) 0.5408(7) 0.9353(11) 0.118(6) Uani 1 1 d . . . . .
H56A H 0.756108 0.567322 0.900338 0.178 Uiso 1 1 calc R U . . .
H56B H 0.730988 0.544398 0.970937 0.178 Uiso 1 1 calc R U . . .
H56C H 0.753012 0.510912 0.908509 0.178 Uiso 1 1 calc R U . . .
C55 C 0.8002(12) 0.5407(7) 0.9724(14) 0.142(9) Uani 1 1 d . . . . .
O19 O 0.3285(15) 0.6719(14) 0.841(2) 0.232(18) Uani 0.5 1 d D . P B -1
O18 O 0.3672(10) 0.6067(10) 0.8716(13) 0.169(12) Uani 0.5 1 d D . P B -1
N10 N 0.3401(18) 0.6413(16) 0.886(2) 0.25(3) Uani 0.5 1 d D . P B -1
O20 O 0.3307(18) 0.6473(17) 0.9528(19) 0.28(2) Uani 0.5 1 d D . P B -1
C1A C 0.4435(12) 0.6115(11) 0.7264(17) 0.086(9) Uani 0.303(19) 1 d DG U P A 2
C3A C 0.4189(14) 0.5981(9) 0.6634(19) 0.107(12) Uani 0.303(19) 1 d G U P A 2
H3A H 0.421246 0.566515 0.645609 0.128 Uiso 0.303(19) 1 calc R U P A 2
C4A C 0.3909(13) 0.6309(12) 0.6265(17) 0.110(12) Uani 0.303(19) 1 d G U P A 2
H4A H 0.374015 0.621761 0.583432 0.131 Uiso 0.303(19) 1 calc R U P A 2
C5A C 0.3874(11) 0.6771(11) 0.6525(18) 0.091(11) Uani 0.303(19) 1 d G U P A 2
H5AA H 0.368259 0.699564 0.627295 0.109 Uiso 0.303(19) 1 calc R U P A 2
C2A C 0.4121(12) 0.6905(9) 0.7155(18) 0.096(11) Uani 0.303(19) 1 d G U P A 2
H2A H 0.409736 0.722124 0.733335 0.115 Uiso 0.303(19) 1 calc R U P A 2
C6A C 0.4401(11) 0.6577(12) 0.7525(15) 0.092(10) Uani 0.303(19) 1 d G U P A 2
H6A H 0.456967 0.666879 0.795514 0.111 Uiso 0.303(19) 1 calc R U P A 2

loop_
_atom_site_aniso_label
_atom_site_aniso_U_11
_atom_site_aniso_U_22
_atom_site_aniso_U_33
_atom_site_aniso_U_23
_atom_site_aniso_U_13
_atom_site_aniso_U_12
Dy1 0.0758(5) 0.0881(5) 0.0484(3) 0.0055(3) 0.0027(3) -0.0046(4)
Dy2 0.0785(5) 0.0943(5) 0.0450(3) 0.0033(3) -0.0003(3) -0.0164(4)
Dy3 0.0937(5) 0.0937(5) 0.0420(4) 0.0012(4) -0.0012(4) -0.0215(6)
O11 0.085(6) 0.114(7) 0.042(4) -0.002(4) -0.012(4) -0.023(5)
O7 0.075(5) 0.075(5) 0.053(4) 0.001(4) 0.007(4) -0.004(4)
O10 0.077(5) 0.101(6) 0.043(4) 0.003(4) 0.007(4) -0.024(5)
O16 0.105(6) 0.075(6) 0.040(4) 0.004(4) -0.005(4) -0.014(5)
O2 0.086(5) 0.079(5) 0.049(4) -0.001(4) 0.000(4) -0.023(5)
O9 0.090(6) 0.123(8) 0.050(4) 0.010(5) 0.000(4) -0.024(5)
O12 0.101(7) 0.123(7) 0.042(4) 0.005(4) -0.008(4) -0.026(6)
O13 0.090(6) 0.107(7) 0.044(4) 0.014(4) -0.008(4) -0.012(5)
O6 0.064(5) 0.104(7) 0.067(5) 0.008(5) -0.001(4) -0.022(5)
O15 0.102(6) 0.097(6) 0.044(4) -0.002(4) -0.010(4) -0.013(5)
O3 0.078(5) 0.108(6) 0.042(4) 0.006(4) 0.013(4) 0.010(5)
O8 0.071(5) 0.099(6) 0.061(5) 0.003(4) 0.007(4) -0.004(5)
O1 0.106(6) 0.091(6) 0.047(4) -0.002(4) 0.007(4) -0.030(5)
O17 0.107(6) 0.082(5) 0.036(4) 0.001(4) -0.011(4) -0.019(5)
O4 0.125(9) 0.180(12) 0.086(7) 0.047(8) 0.042(7) 0.039(9)
O5 0.125(9) 0.127(9) 0.173(12) 0.005(8) 0.003(9) -0.044(8)
N6 0.084(7) 0.131(10) 0.049(5) 0.003(6) -0.009(5) -0.031(7)
N5 0.091(7) 0.134(10) 0.045(5) 0.006(6) 0.005(5) -0.042(7)
N3 0.091(8) 0.082(7) 0.074(7) -0.003(6) -0.002(6) -0.006(7)
N2 0.070(6) 0.087(7) 0.070(6) 0.016(5) 0.005(5) -0.008(6)
N7 0.085(8) 0.169(14) 0.076(8) 0.026(9) -0.015(7) -0.028(9)
N1 0.073(7) 0.113(9) 0.103(9) 0.020(8) 0.010(7) 0.001(7)
N4 0.081(7) 0.080(7) 0.060(6) 0.002(5) -0.002(5) 0.014(6)
N8 0.100(9) 0.124(11) 0.059(7) 0.010(7) 0.007(6) -0.010(8)
C15 0.058(7) 0.105(10) 0.049(6) 0.000(6) -0.008(5) 0.006(7)
C10 0.078(9) 0.093(10) 0.065(7) 0.001(7) -0.002(6) -0.005(8)
C39 0.076(8) 0.112(11) 0.059(7) 0.010(7) 0.009(6) -0.030(8)
C14 0.089(9) 0.090(9) 0.049(6) 0.004(6) -0.012(6) 0.004(7)
C11 0.097(10) 0.088(9) 0.075(8) 0.017(7) 0.016(8) 0.008(8)
C33 0.094(10) 0.111(11) 0.055(7) 0.008(7) 0.004(7) -0.026(9)
C38 0.096(12) 0.172(18) 0.087(10) 0.000(11) 0.004(9) -0.037(12)
C37 0.088(12) 0.19(2) 0.116(14) -0.026(15) 0.027(10) -0.015(13)
C36 0.129(17) 0.143(19) 0.17(2) -0.011(16) 0.048(15) -0.016(15)
C35 0.142(18) 0.111(14) 0.140(17) -0.002(12) 0.019(14) -0.015(13)
C34 0.105(13) 0.142(16) 0.102(12) 0.004(11) 0.007(10) -0.020(12)
C24 0.078(9) 0.081(9) 0.054(6) -0.004(6) -0.003(6) -0.007(7)
C9 0.094(10) 0.072(8) 0.072(8) 0.011(7) 0.008(7) -0.016(7)
C47 0.078(8) 0.092(9) 0.059(7) -0.006(6) -0.004(6) -0.014(7)
C13 0.091(9) 0.100(10) 0.062(7) 0.006(7) 0.005(7) -0.003(8)
C27 0.071(8) 0.130(12) 0.035(5) -0.012(6) 0.005(5) 0.010(8)
C45 0.102(11) 0.138(14) 0.071(8) 0.018(9) -0.015(8) -0.034(11)
C46 0.082(9) 0.116(11) 0.054(6) 0.010(7) -0.027(6) -0.025(8)
C42 0.093(10) 0.122(11) 0.054(7) -0.002(7) -0.013(7) -0.029(9)
C28 0.086(10) 0.137(14) 0.071(9) -0.006(9) 0.006(8) 0.022(10)
C40 0.101(10) 0.096(9) 0.047(6) 0.009(6) 0.008(6) -0.009(8)
C26 0.072(8) 0.106(11) 0.072(8) -0.015(8) 0.001(7) 0.020(8)
C12 0.143(15) 0.093(10) 0.060(8) 0.004(7) -0.023(9) 0.013(10)
C8 0.078(10) 0.122(13) 0.102(11) -0.005(10) 0.002(8) -0.038(10)
C48 0.113(11) 0.138(13) 0.045(6) 0.006(7) -0.002(7) -0.010(10)
C41 0.100(10) 0.158(15) 0.054(7) 0.015(8) -0.006(7) -0.043(10)
C25 0.096(11) 0.112(12) 0.068(8) -0.008(8) -0.014(8) 0.021(9)
C31 0.097(11) 0.124(13) 0.082(9) -0.003(9) -0.004(9) 0.007(10)
C44 0.107(12) 0.191(19) 0.069(9) 0.014(11) -0.030(9) -0.035(12)
C16 0.084(9) 0.107(11) 0.083(9) 0.005(8) 0.012(8) -0.013(8)
C29 0.079(10) 0.160(16) 0.063(8) -0.001(10) 0.001(7) -0.010(10)
C43 0.091(10) 0.182(18) 0.071(9) 0.015(10) -0.016(8) -0.043(11)
C30 0.080(10) 0.153(16) 0.074(9) -0.019(10) 0.010(8) 0.008(10)
C23 0.103(10) 0.087(9) 0.047(6) 0.000(6) -0.006(7) -0.012(8)
C19 0.23(3) 0.153(19) 0.115(16) -0.052(15) -0.034(18) -0.028(19)
C20 0.140(16) 0.146(17) 0.080(10) -0.012(11) -0.014(10) -0.055(13)
C21 0.152(16) 0.106(12) 0.074(9) -0.008(9) -0.024(10) -0.038(11)
C22 0.127(13) 0.101(11) 0.065(8) -0.003(8) -0.007(8) -0.009(9)
C17 0.125(12) 0.096(10) 0.059(7) -0.004(7) 0.010(8) -0.035(9)
C18 0.183(19) 0.089(11) 0.101(12) -0.017(10) -0.034(12) -0.003(12)
C32 0.163(19) 0.19(2) 0.106(14) 0.042(14) 0.035(14) -0.031(16)
C53 0.083(11) 0.21(2) 0.075(10) 0.005(12) -0.007(8) 0.020(13)
C49 0.126(13) 0.18(2) 0.109(13) 0.059(14) -0.010(11) 0.008(13)
C50 0.129(15) 0.38(5) 0.126(18) 0.11(3) -0.024(13) 0.03(2)
C51 0.105(13) 0.18(2) 0.127(17) 0.006(15) -0.004(12) -0.060(14)
C52 0.154(18) 0.21(2) 0.107(14) -0.039(15) 0.029(13) -0.075(18)
C7 0.080(9) 0.120(11) 0.157(13) 0.024(10) 0.013(9) -0.015(8)
C54 0.143(19) 0.26(3) 0.108(15) -0.023(19) -0.007(14) 0.05(2)
C1 0.136(14) 0.175(13) 0.140(12) -0.001(9) -0.002(10) -0.017(11)
C2 0.162(15) 0.171(14) 0.162(13) -0.005(10) -0.007(11) -0.025(11)
C3 0.181(16) 0.182(15) 0.154(14) -0.003(11) -0.008(11) -0.023(11)
C4 0.189(17) 0.207(16) 0.195(16) -0.003(11) -0.016(12) -0.009(11)
C5 0.196(17) 0.204(16) 0.197(15) 0.003(11) -0.016(12) 0.012(12)
C6 0.179(16) 0.197(15) 0.179(15) 0.006(11) -0.011(11) 0.009(11)
O14 0.106(5) 0.106(5) 0.037(5) 0.003(4) -0.003(4) -0.006(7)
N9 0.21(2) 0.132(15) 0.153(19) 0.018(13) -0.025(17) 0.008(15)
C56 0.127(15) 0.125(15) 0.104(13) -0.012(11) -0.022(12) -0.002(12)
C55 0.22(3) 0.096(14) 0.115(16) 0.030(12) 0.035(18) 0.011(17)
O19 0.12(3) 0.30(4) 0.27(4) -0.16(3) 0.01(3) 0.03(2)
O18 0.17(3) 0.26(3) 0.079(15) -0.019(18) 0.044(16) -0.12(2)
N10 0.13(4) 0.38(5) 0.25(4) -0.13(3) -0.05(3) -0.05(3)
O20 0.23(5) 0.31(5) 0.30(4) -0.11(4) 0.07(4) -0.05(4)
C1A 0.077(14) 0.092(12) 0.088(13) -0.010(10) 0.021(10) -0.007(10)
C3A 0.108(16) 0.103(15) 0.109(14) -0.012(11) -0.001(11) -0.004(11)
C4A 0.105(17) 0.113(14) 0.111(16) -0.014(10) -0.002(12) 0.000(11)
C5A 0.082(15) 0.101(14) 0.089(14) 0.001(11) 0.008(10) -0.005(11)
C2A 0.094(16) 0.102(14) 0.091(14) 0.003(10) 0.003(11) -0.006(11)
C6A 0.091(15) 0.095(12) 0.092(15) -0.005(10) 0.009(11) -0.003(10)

loop_
_atom_type_symbol
_atom_type_description
_atom_type_scat_dispersion_real
_atom_type_scat_dispersion_imag
_atom_type_scat_source
C C 0.0181 0.0091 'International Tables Vol C Tables 4.2.6.8 and 6.1.1.4'
H H 0.0000 0.0000 'International Tables Vol C Tables 4.2.6.8 and 6.1.1.4'
Dy Dy -9.8046 9.8477 'International Tables Vol C Tables 4.2.6.8 and 6.1.1.4'
N N 0.0311 0.0180 'International Tables Vol C Tables 4.2.6.8 and 6.1.1.4'
O O 0.0492 0.0322 'International Tables Vol C Tables 4.2.6.8 and 6.1.1.4'

loop_
_geom_angle_atom_site_label_1
_geom_angle_atom_site_label_2
_geom_angle_atom_site_label_3
_geom_angle
_geom_angle_site_symmetry_1
_geom_angle_site_symmetry_3
_geom_angle_publ_flag
O7 Dy1 O6 123.0(3) . . ?
O7 Dy1 N2 72.1(3) . . ?
O7 Dy1 N4 137.1(3) . . ?
O2 Dy1 O7 74.4(3) . . ?
O2 Dy1 O13 75.4(3) . . ?
O2 Dy1 O6 142.7(3) . . ?
O2 Dy1 N2 146.1(3) . . ?
O2 Dy1 N4 63.8(3) . . ?
O13 Dy1 O7 70.2(3) . . ?
O13 Dy1 O6 139.4(3) . . ?
O13 Dy1 N2 88.9(3) . . ?
O13 Dy1 N4 106.5(3) . . ?
O6 Dy1 N2 64.5(3) . . ?
O6 Dy1 N4 88.2(4) . . ?
O3 Dy1 O7 141.0(3) . . ?
O3 Dy1 O2 115.8(3) . . ?
O3 Dy1 O13 76.2(3) . . ?
O3 Dy1 O6 73.1(3) . . ?
O3 Dy1 O17 135.0(3) . 7_556 ?
O3 Dy1 N2 88.2(3) . . ?
O3 Dy1 N4 71.3(3) . . ?
O17 Dy1 O7 82.7(3) 7_556 . ?
O17 Dy1 O2 79.1(3) 7_556 . ?
O17 Dy1 O13 146.8(3) 7_556 . ?
O17 Dy1 O6 71.9(3) 7_556 . ?
O17 Dy1 N2 101.1(3) 7_556 . ?
O17 Dy1 N4 80.3(3) 7_556 . ?
N4 Dy1 N2 150.0(4) . . ?
O11 Dy2 O7 87.1(3) . . ?
O11 Dy2 O10 137.9(3) . . ?
O11 Dy2 O16 155.4(3) . 7_556 ?
O11 Dy2 O2 83.2(3) . . ?
O11 Dy2 O8 82.1(3) . . ?
O11 Dy2 O1 104.6(3) . . ?
O11 Dy2 N6 74.8(3) . . ?
O7 Dy2 O8 65.4(3) . . ?
O7 Dy2 O1 137.0(3) . . ?
O7 Dy2 N6 142.8(4) . . ?
O10 Dy2 O7 119.5(3) . . ?
O10 Dy2 O2 132.7(3) . . ?
O10 Dy2 O8 81.1(3) . . ?
O10 Dy2 O1 78.7(3) . . ?
O10 Dy2 N6 64.3(3) . . ?
O16 Dy2 O7 73.9(3) 7_556 . ?
O16 Dy2 O10 66.5(3) 7_556 . ?
O16 Dy2 O2 76.8(3) 7_556 . ?
O16 Dy2 O8 103.1(3) 7_556 . ?
O16 Dy2 O1 80.5(3) 7_556 . ?
O16 Dy2 N6 129.6(3) 7_556 . ?
O2 Dy2 O7 74.5(3) . . ?
O2 Dy2 O8 137.7(3) . . ?
O2 Dy2 O1 66.3(3) . . ?
O2 Dy2 N6 133.1(3) . . ?
O8 Dy2 N6 79.9(4) . . ?
O1 Dy2 O8 156.0(3) . . ?
O1 Dy2 N6 79.7(4) . . ?
O10 Dy3 O10 141.8(4) 7_556 . ?
O10 Dy3 O15 88.5(3) 7_556 7_556 ?
O10 Dy3 O15 88.5(3) . . ?
O10 Dy3 O15 120.0(3) 7_556 . ?
O10 Dy3 O15 120.0(3) . 7_556 ?
O16 Dy3 O10 136.0(3) . . ?
O16 Dy3 O10 65.7(3) . 7_556 ?
O16 Dy3 O10 136.0(3) 7_556 7_556 ?
O16 Dy3 O10 65.7(3) 7_556 . ?
O16 Dy3 O16 124.0(4) . 7_556 ?
O16 Dy3 O15 54.3(3) 7_556 7_556 ?
O16 Dy3 O15 54.3(3) . . ?
O16 Dy3 O15 84.4(3) . 7_556 ?
O16 Dy3 O15 84.4(3) 7_556 . ?
O9 Dy3 O10 83.8(3) . 7_556 ?
O9 Dy3 O10 68.2(3) . . ?
O9 Dy3 O10 68.2(3) 7_556 7_556 ?
O9 Dy3 O10 83.8(3) 7_556 . ?
O9 Dy3 O16 133.8(3) . 7_556 ?
O9 Dy3 O16 89.9(3) . . ?
O9 Dy3 O16 133.8(3) 7_556 . ?
O9 Dy3 O16 89.9(3) 7_556 7_556 ?
O9 Dy3 O9 85.3(5) 7_556 . ?
O9 Dy3 O15 171.8(3) 7_556 . ?
O9 Dy3 O15 94.3(3) 7_556 7_556 ?
O9 Dy3 O15 171.8(3) . 7_556 ?
O9 Dy3 O15 94.3(3) . . ?
O15 Dy3 O15 87.2(4) . 7_556 ?
C47 O11 Dy2 139.8(8) . . ?
Dy1 O7 Dy2 102.8(3) . . ?
C15 O7 Dy1 132.3(7) . . ?
C15 O7 Dy2 119.7(7) . . ?
Dy2 O10 Dy3 109.9(3) . . ?
C40 O10 Dy2 121.7(7) . . ?
C40 O10 Dy3 116.7(7) . . ?
Dy2 O16 Dy3 113.5(4) 7_556 . ?
N8 O16 Dy2 141.9(7) . 7_556 ?
N8 O16 Dy3 99.6(7) . . ?
Dy2 O2 Dy1 107.4(3) . . ?
C24 O2 Dy1 117.8(8) . . ?
C24 O2 Dy2 123.6(7) . . ?
C39 O9 Dy3 125.0(7) . . ?
C46 O12 C48 117.0(10) . . ?
Dy1 O13 H13A 110.5 . . ?
Dy1 O13 H13B 125.9 . . ?
H13A O13 H13B 113.5 . . ?
C8 O6 Dy1 116.1(10) . . ?
N8 O15 Dy3 91.7(8) . . ?
C27 O3 Dy1 130.4(7) . . ?
C14 O8 Dy2 116.0(7) . . ?
C14 O8 C16 118.4(11) . . ?
C16 O8 Dy2 125.0(8) . . ?
Dy2 O1 H1 130(3) . . ?
C23 O1 Dy2 118.7(7) . . ?
C23 O1 H1 106(3) . . ?
N8 O17 Dy1 130.9(8) . 7_556 ?
C28 O4 C32 119.2(16) . . ?
C7 O5 H5 125.5 . . ?
N5 N6 Dy2 118.5(7) . . ?
C41 N6 Dy2 129.4(9) . . ?
C41 N6 N5 112.1(11) . . ?
C40 N5 N6 109.8(10) . . ?
C24 N3 N4 109.5(11) . . ?
N1 N2 Dy1 113.4(9) . . ?
C9 N2 Dy1 130.3(9) . . ?
C9 N2 N1 115.6(12) . . ?
C53 N7 H7 105.9 . . ?
C53 N7 C49 116.5(17) . . ?
C53 N7 C51 110.1(16) . . ?
C49 N7 H7 105.9 . . ?
C51 N7 H7 105.9 . . ?
C51 N7 C49 111.9(16) . . ?
C8 N1 N2 113.0(12) . . ?
N3 N4 Dy1 116.9(8) . . ?
C25 N4 Dy1 127.9(11) . . ?
C25 N4 N3 115.2(12) . . ?
O16 N8 O15 114.3(11) . . ?
O17 N8 O16 122.6(11) . . ?
O17 N8 O15 123.1(13) . . ?
O7 C15 C10 126.3(11) . . ?
O7 C15 C14 119.7(12) . . ?
C14 C15 C10 114.0(12) . . ?
C11 C10 C15 120.5(12) . . ?
C11 C10 C9 118.1(13) . . ?
C9 C10 C15 121.1(13) . . ?
O9 C39 H39 108.6 . . ?
O9 C39 C33 113.3(11) . . ?
O9 C39 C40 107.2(10) . . ?
C33 C39 H39 108.6 . . ?
C33 C39 C40 110.6(12) . . ?
C40 C39 H39 108.6 . . ?
C15 C14 O8 114.5(12) . . ?
C13 C14 O8 121.0(12) . . ?
C13 C14 C15 124.6(13) . . ?
C10 C11 H11 119.2 . . ?
C10 C11 C12 121.5(14) . . ?
C12 C11 H11 119.2 . . ?
C38 C33 C39 120.0(9) . . ?
C38 C33 C34 120.0 . . ?
C34 C33 C39 120.0(9) . . ?
C33 C38 H38 120.0 . . ?
C33 C38 C37 120.0 . . ?
C37 C38 H38 120.0 . . ?
C38 C37 H37 120.0 . . ?
C36 C37 C38 120.0 . . ?
C36 C37 H37 120.0 . . ?
C37 C36 H36 120.0 . . ?
C37 C36 C35 120.0 . . ?
C35 C36 H36 120.0 . . ?
C36 C35 H35 120.0 . . ?
C34 C35 C36 120.0 . . ?
C34 C35 H35 120.0 . . ?
C33 C34 H34 120.0 . . ?
C35 C34 C33 120.0 . . ?
C35 C34 H34 120.0 . . ?
O2 C24 C23 115.2(12) . . ?
N3 C24 O2 127.5(12) . . ?
N3 C24 C23 117.3(13) . . ?
N2 C9 C10 128.8(12) . . ?
N2 C9 H9 115.6 . . ?
C10 C9 H9 115.6 . . ?
O11 C47 C46 117.4(11) . . ?
O11 C47 C42 126.0(11) . . ?
C42 C47 C46 116.6(11) . . ?
C14 C13 H13 120.1 . . ?
C12 C13 C14 119.8(14) . . ?
C12 C13 H13 120.1 . . ?
O3 C27 C28 118.1(14) . . ?
O3 C27 C26 125.5(12) . . ?
C26 C27 C28 116.4(13) . . ?
C46 C45 H45 119.6 . . ?
C46 C45 C44 120.8(14) . . ?
C44 C45 H45 119.6 . . ?
O12 C46 C47 113.1(10) . . ?
C45 C46 O12 126.1(12) . . ?
C45 C46 C47 120.8(13) . . ?
C47 C42 C41 121.8(12) . . ?
C47 C42 C43 119.7(12) . . ?
C43 C42 C41 118.5(14) . . ?
O4 C28 C27 114.6(13) . . ?
O4 C28 C29 125.0(16) . . ?
C29 C28 C27 120.4(17) . . ?
O10 C40 N5 124.1(10) . . ?
O10 C40 C39 116.6(11) . . ?
N5 C40 C39 119.2(12) . . ?
C27 C26 C25 118.8(12) . . ?
C31 C26 C27 120.7(15) . . ?
C31 C26 C25 120.4(15) . . ?
C11 C12 H12 120.3 . . ?
C13 C12 C11 119.3(14) . . ?
C13 C12 H12 120.3 . . ?
O6 C8 N1 124.5(14) . . ?
O6 C8 C7 118.3(17) . . ?
N1 C8 C7 117.2(15) . . ?
O12 C48 H48A 109.5 . . ?
O12 C48 H48B 109.5 . . ?
O12 C48 H48C 109.5 . . ?
H48A C48 H48B 109.5 . . ?
H48A C48 H48C 109.5 . . ?
H48B C48 H48C 109.5 . . ?
N6 C41 C42 128.0(14) . . ?
N6 C41 H41 116.0 . . ?
C42 C41 H41 116.0 . . ?
N4 C25 C26 127.0(15) . . ?
N4 C25 H25 116.5 . . ?
C26 C25 H25 116.5 . . ?
C26 C31 H31 119.2 . . ?
C26 C31 C30 121.7(17) . . ?
C30 C31 H31 119.2 . . ?
C45 C44 H44 120.0 . . ?
C43 C44 C45 120.1(15) . . ?
C43 C44 H44 120.0 . . ?
O8 C16 H16A 109.5 . . ?
O8 C16 H16B 109.5 . . ?
O8 C16 H16C 109.5 . . ?
H16A C16 H16B 109.5 . . ?
H16A C16 H16C 109.5 . . ?
H16B C16 H16C 109.5 . . ?
C28 C29 H29 119.5 . . ?
C30 C29 C28 121.0(16) . . ?
C30 C29 H29 119.5 . . ?
C42 C43 H43 119.0 . . ?
C44 C43 C42 121.9(16) . . ?
C44 C43 H43 119.0 . . ?
C31 C30 H30 120.2 . . ?
C29 C30 C31 119.6(16) . . ?
C29 C30 H30 120.2 . . ?
O1 C23 C24 108.8(10) . . ?
O1 C23 H23 108.8 . . ?
O1 C23 C17 111.4(11) . . ?
C24 C23 H23 108.8 . . ?
C24 C23 C17 110.1(10) . . ?
C17 C23 H23 108.8 . . ?
C20 C19 H19 120.0 . . ?
C20 C19 C18 120.0 . . ?
C18 C19 H19 120.0 . . ?
C19 C20 H20 120.0 . . ?
C19 C20 C21 120.0 . . ?
C21 C20 H20 120.0 . . ?
C20 C21 H21 120.0 . . ?
C22 C21 C20 120.0 . . ?
C22 C21 H21 120.0 . . ?
C21 C22 H22 120.0 . . ?
C21 C22 C17 120.0 . . ?
C17 C22 H22 120.0 . . ?
C22 C17 C23 119.7(9) . . ?
C18 C17 C23 120.3(9) . . ?
C18 C17 C22 120.0 . . ?
C19 C18 H18 120.0 . . ?
C17 C18 C19 120.0 . . ?
C17 C18 H18 120.0 . . ?
O4 C32 H32A 109.5 . . ?
O4 C32 H32B 109.5 . . ?
O4 C32 H32C 109.5 . . ?
H32A C32 H32B 109.5 . . ?
H32A C32 H32C 109.5 . . ?
H32B C32 H32C 109.5 . . ?
N7 C53 H53A 109.5 . . ?
N7 C53 H53B 109.5 . . ?
N7 C53 C54 110.8(19) . . ?
H53A C53 H53B 108.1 . . ?
C54 C53 H53A 109.5 . . ?
C54 C53 H53B 109.5 . . ?
N7 C49 H49A 109.3 . . ?
N7 C49 H49B 109.3 . . ?
H49A C49 H49B 107.9 . . ?
C50 C49 N7 111.7(18) . . ?
C50 C49 H49A 109.3 . . ?
C50 C49 H49B 109.3 . . ?
C49 C50 H50A 109.5 . . ?
C49 C50 H50B 109.5 . . ?
C49 C50 H50C 109.5 . . ?
H50A C50 H50B 109.5 . . ?
H50A C50 H50C 109.5 . . ?
H50B C50 H50C 109.5 . . ?
N7 C51 H51A 108.9 . . ?
N7 C51 H51B 108.9 . . ?
N7 C51 C52 113.4(17) . . ?
H51A C51 H51B 107.7 . . ?
C52 C51 H51A 108.9 . . ?
C52 C51 H51B 108.9 . . ?
C51 C52 H52A 109.5 . . ?
C51 C52 H52B 109.5 . . ?
C51 C52 H52C 109.5 . . ?
H52A C52 H52B 109.5 . . ?
H52A C52 H52C 109.5 . . ?
H52B C52 H52C 109.5 . . ?
O5 C7 C8 111.0(14) . . ?
O5 C7 H7A 101.7 . . ?
O5 C7 H7B 95.5 . . ?
O5 C7 C1A 132.5(18) . . ?
C8 C7 H7A 101.7 . . ?
C8 C7 H7B 95.5 . . ?
C8 C7 C1A 114(2) . . ?
C1 C7 O5 124.6(18) . . ?
C1 C7 C8 112.2(19) . . ?
C1 C7 H7A 101.7 . . ?
C1A C7 H7B 95.5 . . ?
C53 C54 H54A 109.5 . . ?
C53 C54 H54B 109.5 . . ?
C53 C54 H54C 109.5 . . ?
H54A C54 H54B 109.5 . . ?
H54A C54 H54C 109.5 . . ?
H54B C54 H54C 109.5 . . ?
C7 C1 C2 115(2) . . ?
C7 C1 C6 125(2) . . ?
C2 C1 C6 120.0 . . ?
C1 C2 H2 120.0 . . ?
C1 C2 C3 120.0 . . ?
C3 C2 H2 120.0 . . ?
C2 C3 H3 120.0 . . ?
C2 C3 C4 120.0 . . ?
C4 C3 H3 120.0 . . ?
C3 C4 H4 120.0 . . ?
C5 C4 C3 120.0 . . ?
C5 C4 H4 120.0 . . ?
C4 C5 H5A 120.0 . . ?
C6 C5 C4 120.0 . . ?
C6 C5 H5A 120.0 . . ?
C1 C6 H6 120.0 . . ?
C5 C6 C1 120.0 . . ?
C5 C6 H6 120.0 . . ?
H14 O14 H14 88.8 . 7_557 ?
H56A C56 H56B 109.5 . . ?
H56A C56 H56C 109.5 . . ?
H56B C56 H56C 109.5 . . ?
C55 C56 H56A 109.5 . . ?
C55 C56 H56B 109.5 . . ?
C55 C56 H56C 109.5 . . ?
N9 C55 C56 177(3) . . ?
O19 N10 O18 124(3) . . ?
O19 N10 O20 119(3) . . ?
O20 N10 O18 115(3) . . ?
C3A C1A C7 133(2) . . ?
C3A C1A C6A 120.0 . . ?
C6A C1A C7 107(2) . . ?
C1A C3A H3A 120.0 . . ?
C4A C3A C1A 120.0 . . ?
C4A C3A H3A 120.0 . . ?
C3A C4A H4A 120.0 . . ?
C3A C4A C5A 120.0 . . ?
C5A C4A H4A 120.0 . . ?
C4A C5A H5AA 120.0 . . ?
C2A C5A C4A 120.0 . . ?
C2A C5A H5AA 120.0 . . ?
C5A C2A H2A 120.0 . . ?
C5A C2A C6A 120.0 . . ?
C6A C2A H2A 120.0 . . ?
C1A C6A H6A 120.0 . . ?
C2A C6A C1A 120.0 . . ?
C2A C6A H6A 120.0 . . ?

loop_
_geom_bond_atom_site_label_1
_geom_bond_atom_site_label_2
_geom_bond_distance
_geom_bond_site_symmetry_2
_geom_bond_publ_flag
Dy1 O7 2.406(8) . ?
Dy1 O2 2.336(7) . ?
Dy1 O13 2.399(8) . ?
Dy1 O6 2.412(8) . ?
Dy1 O3 2.253(7) . ?
Dy1 O17 2.327(7) 7_556 ?
Dy1 N2 2.491(11) . ?
Dy1 N4 2.471(10) . ?
Dy2 O11 2.204(7) . ?
Dy2 O7 2.407(8) . ?
Dy2 O10 2.329(7) . ?
Dy2 O16 2.285(8) 7_556 ?
Dy2 O2 2.331(9) . ?
Dy2 O8 2.470(9) . ?
Dy2 O1 2.427(9) . ?
Dy2 N6 2.478(11) . ?
Dy3 O10 2.361(8) 7_556 ?
Dy3 O10 2.361(8) . ?
Dy3 O16 2.306(7) . ?
Dy3 O16 2.306(7) 7_556 ?
Dy3 O9 2.255(9) . ?
Dy3 O9 2.255(9) 7_556 ?
Dy3 O15 2.471(9) 7_556 ?
Dy3 O15 2.471(9) . ?
O11 C47 1.288(14) . ?
O7 C15 1.314(15) . ?
O10 C40 1.305(16) . ?
O16 N8 1.296(15) . ?
O2 C24 1.289(15) . ?
O9 C39 1.398(16) . ?
O12 C46 1.366(16) . ?
O12 C48 1.447(14) . ?
O13 H13A 0.8684 . ?
O13 H13B 0.8696 . ?
O6 C8 1.235(18) . ?
O15 N8 1.305(14) . ?
O3 C27 1.304(15) . ?
O8 C14 1.404(16) . ?
O8 C16 1.415(16) . ?
O1 H1 0.856(13) . ?
O1 C23 1.434(16) . ?
O17 N8 1.257(14) . ?
O4 C28 1.34(2) . ?
O4 C32 1.41(2) . ?
O5 H5 0.8471 . ?
O5 C7 1.42(2) . ?
N6 N5 1.434(14) . ?
N6 C41 1.251(17) . ?
N5 C40 1.330(17) . ?
N3 N4 1.407(15) . ?
N3 C24 1.272(17) . ?
N2 N1 1.412(15) . ?
N2 C9 1.282(16) . ?
N7 H7 1.0000 . ?
N7 C53 1.43(2) . ?
N7 C49 1.50(2) . ?
N7 C51 1.49(3) . ?
N1 C8 1.35(2) . ?
N4 C25 1.266(17) . ?
C15 C10 1.462(18) . ?
C15 C14 1.394(18) . ?
C10 C11 1.371(19) . ?
C10 C9 1.407(19) . ?
C39 H39 1.0000 . ?
C39 C33 1.502(17) . ?
C39 C40 1.542(16) . ?
C14 C13 1.369(19) . ?
C11 H11 0.9500 . ?
C11 C12 1.39(2) . ?
C33 C38 1.3900 . ?
C33 C34 1.3900 . ?
C38 H38 0.9500 . ?
C38 C37 1.3900 . ?
C37 H37 0.9500 . ?
C37 C36 1.3900 . ?
C36 H36 0.9500 . ?
C36 C35 1.3900 . ?
C35 H35 0.9500 . ?
C35 C34 1.3900 . ?
C34 H34 0.9500 . ?
C24 C23 1.503(18) . ?
C9 H9 0.9500 . ?
C47 C46 1.462(17) . ?
C47 C42 1.396(19) . ?
C13 H13 0.9500 . ?
C13 C12 1.37(2) . ?
C27 C28 1.45(2) . ?
C27 C26 1.42(2) . ?
C45 H45 0.9500 . ?
C45 C46 1.344(19) . ?
C45 C44 1.39(2) . ?
C42 C41 1.471(18) . ?
C42 C43 1.40(2) . ?
C28 C29 1.38(2) . ?
C26 C25 1.46(2) . ?
C26 C31 1.37(2) . ?
C12 H12 0.9500 . ?
C8 C7 1.53(2) . ?
C48 H48A 0.9800 . ?
C48 H48B 0.9800 . ?
C48 H48C 0.9800 . ?
C41 H41 0.9500 . ?
C25 H25 0.9500 . ?
C31 H31 0.9500 . ?
C31 C30 1.38(2) . ?
C44 H44 0.9500 . ?
C44 C43 1.34(2) . ?
C16 H16A 0.9800 . ?
C16 H16B 0.9800 . ?
C16 H16C 0.9800 . ?
C29 H29 0.9500 . ?
C29 C30 1.37(2) . ?
C43 H43 0.9500 . ?
C30 H30 0.9500 . ?
C23 H23 1.0000 . ?
C23 C17 1.506(13) . ?
C19 H19 0.9500 . ?
C19 C20 1.3900 . ?
C19 C18 1.3900 . ?
C20 H20 0.9500 . ?
C20 C21 1.3900 . ?
C21 H21 0.9500 . ?
C21 C22 1.3900 . ?
C22 H22 0.9500 . ?
C22 C17 1.3900 . ?
C17 C18 1.3900 . ?
C18 H18 0.9500 . ?
C32 H32A 0.9800 . ?
C32 H32B 0.9800 . ?
C32 H32C 0.9800 . ?
C53 H53A 0.9900 . ?
C53 H53B 0.9900 . ?
C53 C54 1.54(3) . ?
C49 H49A 0.9900 . ?
C49 H49B 0.9900 . ?
C49 C50 1.46(3) . ?
C50 H50A 0.9800 . ?
C50 H50B 0.9800 . ?
C50 H50C 0.9800 . ?
C51 H51A 0.9900 . ?
C51 H51B 0.9900 . ?
C51 C52 1.54(3) . ?
C52 H52A 0.9800 . ?
C52 H52B 0.9800 . ?
C52 H52C 0.9800 . ?
C7 H7A 1.0000 . ?
C7 H7B 1.0000 . ?
C7 C1 1.37(2) . ?
C7 C1A 1.53(2) . ?
C54 H54A 0.9800 . ?
C54 H54B 0.9800 . ?
C54 H54C 0.9800 . ?
C1 C2 1.3900 . ?
C1 C6 1.3900 . ?
C2 H2 0.9500 . ?
C2 C3 1.3900 . ?
C3 H3 0.9500 . ?
C3 C4 1.3900 . ?
C4 H4 0.9500 . ?
C4 C5 1.3900 . ?
C5 H5A 0.9500 . ?
C5 C6 1.3900 . ?
C6 H6 0.9500 . ?
O14 H14 0.8582 . ?
O14 H14 0.8581 7_557 ?
N9 C55 1.27(3) . ?
C56 H56A 0.9800 . ?
C56 H56B 0.9800 . ?
C56 H56C 0.9800 . ?
C56 C55 1.39(4) . ?
O19 N10 1.23(2) . ?
O18 N10 1.27(2) . ?
N10 O20 1.25(2) . ?
C1A C3A 1.3900 . ?
C1A C6A 1.3900 . ?
C3A H3A 0.9500 . ?
C3A C4A 1.3900 . ?
C4A H4A 0.9500 . ?
C4A C5A 1.3900 . ?
C5A H5AA 0.9500 . ?
C5A C2A 1.3900 . ?
C2A H2A 0.9500 . ?
C2A C6A 1.3900 . ?
C6A H6A 0.9500 . ?

loop_
_geom_hbond_atom_site_label_D
_geom_hbond_atom_site_label_H
_geom_hbond_atom_site_label_A
_geom_hbond_distance_DH
_geom_hbond_distance_HA
_geom_hbond_distance_DA
_geom_hbond_angle_DHA
_geom_hbond_site_symmetry_A
_geom_hbond_publ_flag
O13 H13A O11 0.87 2.21 3.012(12) 153.9 . yes
O13 H13A O12 0.87 2.35 2.916(12) 122.9 . yes
O13 H13B O14 0.87 1.87 2.668(9) 151.7 . yes
N7 H7 O15 1.00 1.65 2.632(16) 167.0 7_556 yes
N7 H7 O17 1.00 2.44 3.158(14) 128.1 7_556 yes
N7 H7 N8 1.00 2.33 3.273(19) 157.4 7_556 yes
O14 H14 O3 0.86 2.06 2.661(9) 127.0 . yes
O14 H14 O4 0.86 2.38 3.209(17) 161.2 . yes

loop_
_geom_torsion_atom_site_label_1
_geom_torsion_atom_site_label_2
_geom_torsion_atom_site_label_3
_geom_torsion_atom_site_label_4
_geom_torsion
_geom_torsion_site_symmetry_1
_geom_torsion_site_symmetry_2
_geom_torsion_site_symmetry_3
_geom_torsion_site_symmetry_4
_geom_torsion_publ_flag
Dy1 O7 C15 C10 19.3(16) . . . . ?
Dy1 O7 C15 C14 -161.7(8) . . . . ?
Dy1 O2 C24 N3 16.8(16) . . . . ?
Dy1 O2 C24 C23 -166.6(7) . . . . ?
Dy1 O6 C8 N1 -27(2) . . . . ?
Dy1 O6 C8 C7 153.7(13) . . . . ?
Dy1 O3 C27 C28 141.1(10) . . . . ?
Dy1 O3 C27 C26 -40.0(18) . . . . ?
Dy1 O17 N8 O16 12.6(19) 7_556 . . . ?
Dy1 O17 N8 O15 -169.3(8) 7_556 . . . ?
Dy1 N2 N1 C8 18.7(15) . . . . ?
Dy1 N2 C9 C10 -15(2) . . . . ?
Dy1 N4 C25 C26 12(2) . . . . ?
Dy2 O11 C47 C46 171.6(10) . . . . ?
Dy2 O11 C47 C42 -7(2) . . . . ?
Dy2 O7 C15 C10 169.1(9) . . . . ?
Dy2 O7 C15 C14 -11.9(13) . . . . ?
Dy2 O10 C40 N5 11.1(19) . . . . ?
Dy2 O10 C40 C39 -169.2(9) . . . . ?
Dy2 O16 N8 O15 152.6(9) 7_556 . . . ?
Dy2 O16 N8 O17 -29(2) 7_556 . . . ?
Dy2 O2 C24 N3 155.9(10) . . . . ?
Dy2 O2 C24 C23 -27.4(13) . . . . ?
Dy2 O8 C14 C15 20.9(12) . . . . ?
Dy2 O8 C14 C13 -160.2(10) . . . . ?
Dy2 O1 C23 C24 -21.3(12) . . . . ?
Dy2 O1 C23 C17 100.2(9) . . . . ?
Dy2 N6 N5 C40 -8.3(16) . . . . ?
Dy2 N6 C41 C42 0(3) . . . . ?
Dy3 O10 C40 N5 150.6(12) . . . . ?
Dy3 O10 C40 C39 -29.8(15) . . . . ?
Dy3 O16 N8 O15 1.9(11) . . . . ?
Dy3 O16 N8 O17 -179.9(11) . . . . ?
Dy3 O9 C39 C33 119.5(9) . . . . ?
Dy3 O9 C39 C40 -2.7(16) . . . . ?
Dy3 O15 N8 O16 -1.7(11) . . . . ?
Dy3 O15 N8 O17 -180.0(11) . . . . ?
O11 C47 C46 O12 -2(2) . . . . ?
O11 C47 C46 C45 -179.7(15) . . . . ?
O11 C47 C42 C41 3(3) . . . . ?
O11 C47 C42 C43 -178.9(16) . . . . ?
O7 C15 C10 C11 -176.5(12) . . . . ?
O7 C15 C10 C9 10.2(19) . . . . ?
O7 C15 C14 O8 -6.5(15) . . . . ?
O7 C15 C14 C13 174.5(12) . . . . ?
O2 C24 C23 O1 30.3(13) . . . . ?
O2 C24 C23 C17 -92.1(13) . . . . ?
O9 C39 C33 C38 123.8(10) . . . . ?
O9 C39 C33 C34 -53.8(13) . . . . ?
O9 C39 C40 O10 21.2(18) . . . . ?
O9 C39 C40 N5 -159.1(13) . . . . ?
O6 C8 C7 O5 -162.0(16) . . . . ?
O6 C8 C7 C1 54(3) . . . . ?
O6 C8 C7 C1A 34(3) . . . . ?
O3 C27 C28 O4 1.3(19) . . . . ?
O3 C27 C28 C29 -179.4(13) . . . . ?
O3 C27 C26 C25 -5(2) . . . . ?
O3 C27 C26 C31 179.1(13) . . . . ?
O8 C14 C13 C12 -175.3(11) . . . . ?
O1 C23 C17 C22 -47.8(12) . . . . ?
O1 C23 C17 C18 135.2(9) . . . . ?
O4 C28 C29 C30 -179.1(16) . . . . ?
O5 C7 C1 C2 -64(3) . . . . ?
O5 C7 C1 C6 113(2) . . . . ?
O5 C7 C1A C3A -58(4) . . . . ?
O5 C7 C1A C6A 118(3) . . . . ?
N6 N5 C40 O10 -1(2) . . . . ?
N6 N5 C40 C39 179.1(13) . . . . ?
N5 N6 C41 C42 179.0(17) . . . . ?
N3 N4 C25 C26 -171.0(12) . . . . ?
N3 C24 C23 O1 -152.7(11) . . . . ?
N3 C24 C23 C17 84.9(14) . . . . ?
N2 N1 C8 O6 5(2) . . . . ?
N2 N1 C8 C7 -175.8(14) . . . . ?
N1 N2 C9 C10 175.9(14) . . . . ?
N1 C8 C7 O5 18(2) . . . . ?
N1 C8 C7 C1 -126(2) . . . . ?
N1 C8 C7 C1A -145(2) . . . . ?
N4 N3 C24 O2 0.6(17) . . . . ?
N4 N3 C24 C23 -176.0(9) . . . . ?
C15 C10 C11 C12 0(2) . . . . ?
C15 C10 C9 N2 -12(2) . . . . ?
C15 C14 C13 C12 4(2) . . . . ?
C10 C15 C14 O8 172.6(9) . . . . ?
C10 C15 C14 C13 -6.3(17) . . . . ?
C10 C11 C12 C13 -3(2) . . . . ?
C39 C33 C38 C37 -177.6(11) . . . . ?
C39 C33 C34 C35 177.6(11) . . . . ?
C14 C15 C10 C11 4.5(17) . . . . ?
C14 C15 C10 C9 -168.9(12) . . . . ?
C14 C13 C12 C11 2(2) . . . . ?
C11 C10 C9 N2 174.8(15) . . . . ?
C33 C39 C40 O10 -102.7(14) . . . . ?
C33 C39 C40 N5 77.0(16) . . . . ?
C33 C38 C37 C36 0.0 . . . . ?
C38 C33 C34 C35 0.0 . . . . ?
C38 C37 C36 C35 0.0 . . . . ?
C37 C36 C35 C34 0.0 . . . . ?
C36 C35 C34 C33 0.0 . . . . ?
C34 C33 C38 C37 0.0 . . . . ?
C24 N3 N4 Dy1 -16.5(12) . . . . ?
C24 N3 N4 C25 166.1(11) . . . . ?
C24 C23 C17 C22 73.0(13) . . . . ?
C24 C23 C17 C18 -104.0(11) . . . . ?
C9 N2 N1 C8 -170.5(14) . . . . ?
C9 C10 C11 C12 173.6(14) . . . . ?
C47 C42 C41 N6 1(3) . . . . ?
C47 C42 C43 C44 -1(3) . . . . ?
C27 C28 C29 C30 2(2) . . . . ?
C27 C26 C25 N4 17(2) . . . . ?
C27 C26 C31 C30 -1(2) . . . . ?
C45 C44 C43 C42 -2(3) . . . . ?
C46 C47 C42 C41 -176.1(16) . . . . ?
C46 C47 C42 C43 2(2) . . . . ?
C46 C45 C44 C43 3(3) . . . . ?
C42 C47 C46 O12 177.0(13) . . . . ?
C42 C47 C46 C45 -1(2) . . . . ?
C28 C27 C26 C25 174.1(12) . . . . ?
C28 C27 C26 C31 -1.9(19) . . . . ?
C28 C29 C30 C31 -5(2) . . . . ?
C40 C39 C33 C38 -115.8(10) . . . . ?
C40 C39 C33 C34 66.6(13) . . . . ?
C26 C27 C28 O4 -177.7(13) . . . . ?
C26 C27 C28 C29 1(2) . . . . ?
C26 C31 C30 C29 4(2) . . . . ?
C8 C7 C1 C2 75(2) . . . . ?
C8 C7 C1 C6 -108(2) . . . . ?
C8 C7 C1A C3A 101(3) . . . . ?
C8 C7 C1A C6A -83(2) . . . . ?
C48 O12 C46 C47 -169.1(13) . . . . ?
C48 O12 C46 C45 9(2) . . . . ?
C41 N6 N5 C40 172.4(15) . . . . ?
C41 C42 C43 C44 177(2) . . . . ?
C25 C26 C31 C30 -176.8(14) . . . . ?
C31 C26 C25 N4 -167.3(14) . . . . ?
C44 C45 C46 O12 -179.5(17) . . . . ?
C44 C45 C46 C47 -2(3) . . . . ?
C16 O8 C14 C15 -167.8(11) . . . . ?
C16 O8 C14 C13 11.2(16) . . . . ?
C43 C42 C41 N6 -177.9(19) . . . . ?
C23 C17 C18 C19 177.0(10) . . . . ?
C19 C20 C21 C22 0.0 . . . . ?
C20 C19 C18 C17 0.0 . . . . ?
C20 C21 C22 C17 0.0 . . . . ?
C21 C22 C17 C23 -177.0(10) . . . . ?
C21 C22 C17 C18 0.0 . . . . ?
C22 C17 C18 C19 0.0 . . . . ?
C18 C19 C20 C21 0.0 . . . . ?
C32 O4 C28 C27 160.1(17) . . . . ?
C32 O4 C28 C29 -19(3) . . . . ?
C53 N7 C49 C50 -72(3) . . . . ?
C53 N7 C51 C52 -179.8(17) . . . . ?
C49 N7 C53 C54 -60(2) . . . . ?
C49 N7 C51 C52 49(2) . . . . ?
C51 N7 C53 C54 171.6(16) . . . . ?
C51 N7 C49 C50 55(3) . . . . ?
C7 C1 C2 C3 177(2) . . . . ?
C7 C1 C6 C5 -177(3) . . . . ?
C7 C1A C3A C4A 176(4) . . . . ?
C7 C1A C6A C2A -177(3) . . . . ?
C1 C2 C3 C4 0.0 . . . . ?
C2 C1 C6 C5 0.0 . . . . ?
C2 C3 C4 C5 0.0 . . . . ?
C3 C4 C5 C6 0.0 . . . . ?
C4 C5 C6 C1 0.0 . . . . ?
C6 C1 C2 C3 0.0 . . . . ?
C1A C3A C4A C5A 0.0 . . . . ?
C3A C1A C6A C2A 0.0 . . . . ?
C3A C4A C5A C2A 0.0 . . . . ?
C4A C5A C2A C6A 0.0 . . . . ?
C5A C2A C6A C1A 0.0 . . . . ?
C6A C1A C3A C4A 0.0 . . . . ?

loop_
_platon_squeeze_void_nr
_platon_squeeze_void_average_x
_platon_squeeze_void_average_y
_platon_squeeze_void_average_z
_platon_squeeze_void_volume
_platon_squeeze_void_count_electrons
_platon_squeeze_void_content
1 0.000 0.000 0.000 37 13 ' '
2 0.000 0.500 0.785 1365 316 ' '
3 0.500 0.000 0.217 1366 317 ' '
4 0.500 0.500 0.500 37 13 ' '
